data_2204595
loop_
_publ_author_name
'Cline, Daniel J.'
'Schnieder, Joel P.'
'Thorpe, Colin'
'Yap, Glenn P. A.'

_publ_section_title
;
 1-Benzylsulfanyl-2-(benzylsulfanylmethyl)propanaminium chloride
;
_journal_issue 11
_journal_name_full 'Acta Crystallographica Section E'
_journal_page_first o1972
_journal_page_last o1974
_journal_paper_doi 10.1107/S1600536804024924
_journal_volume 60
_journal_year 2004
_chemical_formula_iupac 'C18 H24 N S2 +, Cl -'
_chemical_formula_moiety 'C18 H24 N S2 +, Cl -'
_chemical_formula_sum 'C18 H24 Cl N S2'
_chemical_formula_weight 353.95
_chemical_name_systematic
;
1-Benzylsulfanyl-2-(benzylsulfanylmethyl)propanaminium chloride
;
_space_group_IT_number 18
_symmetry_cell_setting orthorhombic
_symmetry_space_group_name_Hall 'P 2 2ab'
_symmetry_space_group_name_H-M 'P 21 21 2'
_atom_sites_solution_hydrogens geom
_atom_sites_solution_primary direct
_atom_sites_solution_secondary difmap
_audit_creation_method SHELXL-97
_cell_angle_alpha 90.00
_cell_angle_beta 90.00
_cell_angle_gamma 90.00
_cell_formula_units_Z 8
_cell_length_a 16.396(4)
_cell_length_b 31.633(8)
_cell_length_c 7.1438(19)
_cell_measurement_reflns_used 1007
_cell_measurement_temperature 120(2)
_cell_measurement_theta_max 27.8
_cell_measurement_theta_min 3.2
_cell_volume 3705.2(16)
_computing_cell_refinement 'SHELXTL (Sheldrick, 2001)'
_computing_data_collection 'SMART (Bruker, 2002)'
_computing_data_reduction 'SAINT (Bruker, 2002)'
_computing_molecular_graphics SHELXTL
_computing_publication_material SHELXTL
_computing_structure_refinement SHELXTL
_computing_structure_solution SHELXTL
_diffrn_ambient_temperature 120(2)
_diffrn_detector_area_resol_mean 836.6
_diffrn_measured_fraction_theta_full 0.994
_diffrn_measured_fraction_theta_max 0.956
_diffrn_measurement_device_type 'Bruker SMART APEX'
_diffrn_measurement_method \w
_diffrn_radiation_monochromator graphite
_diffrn_radiation_source 'fine-focus sealed tube'
_diffrn_radiation_type MoK\a
_diffrn_radiation_wavelength 0.71073
_diffrn_reflns_av_R_equivalents 0.034
_diffrn_reflns_av_sigmaI/netI 0.028
_diffrn_reflns_limit_h_max 21
_diffrn_reflns_limit_h_min -20
_diffrn_reflns_limit_k_max 41
_diffrn_reflns_limit_k_min -40
_diffrn_reflns_limit_l_max 9
_diffrn_reflns_limit_l_min -9
_diffrn_reflns_number 41652
_diffrn_reflns_theta_full 27.50
_diffrn_reflns_theta_max 28.3
_diffrn_reflns_theta_min 1.8
_diffrn_standards_decay_% 0
_diffrn_standards_interval_count 0
_diffrn_standards_number 0
_exptl_absorpt_coefficient_mu 0.43
_exptl_absorpt_correction_T_max 0.983
_exptl_absorpt_correction_T_min 0.861
_exptl_absorpt_correction_type multi-scan
_exptl_absorpt_process_details '(SADABS; Sheldrick, 2003)'
_exptl_crystal_colour yellow
_exptl_crystal_density_diffrn 1.269
_exptl_crystal_density_method 'not measured'
_exptl_crystal_description needle
_exptl_crystal_F_000 1504
_exptl_crystal_size_max 0.36
_exptl_crystal_size_mid 0.04
_exptl_crystal_size_min 0.04
_refine_diff_density_max 0.50
_refine_diff_density_min -0.24
_refine_ls_abs_structure_details 'Flack (1983), 3633 Friedel pairs'
_refine_ls_abs_structure_Flack 0.55(6)
_refine_ls_extinction_method none
_refine_ls_goodness_of_fit_ref 1.05
_refine_ls_hydrogen_treatment constr
_refine_ls_matrix_type full
_refine_ls_number_parameters 400
_refine_ls_number_reflns 8603
_refine_ls_number_restraints 0
_refine_ls_restrained_S_all 1.05
_refine_ls_R_factor_all 0.050
_refine_ls_R_factor_gt 0.048
_refine_ls_shift/su_max 0.001
_refine_ls_shift/su_mean 0.000
_refine_ls_structure_factor_coef Fsqd
_refine_ls_weighting_details 'calc w = 1/[\s^2^(Fo^2^)+(0.0831P)^2^+1.3761P] where P = (Fo^2^+2Fc^2^)/3'
_refine_ls_weighting_scheme calc
_refine_ls_wR_factor_gt 0.125
_refine_ls_wR_factor_ref 0.127
_reflns_number_gt 8297
_reflns_number_total 8603
_reflns_threshold_expression I>2\s(I)
_cod_data_source_file ya6215.cif
_cod_data_source_block I
_cod_depositor_comments
;
The following automatic conversions were performed:
'_symmetry_cell_setting' value 'Orthorhombic' changed to 'orthorhombic'
according to '/home/saulius/struct/CIF-dictionaries/cif_core.dic'
dictionary named 'cif_core.dic' version 2.4.1 from 2010-06-29.

Automatic conversion script
Id: cif_fix_enum 1527 2010-12-29 10:47:43Z saulius 

The following automatic conversions were performed:

'_symmetry_cell_setting' value 'Orthorhombic' changed to
'orthorhombic' according to
/home/saulius/struct/CIF-dictionaries/cif_core.dic dictionary named
'cif_core.dic' version 2.4.1 from 2010-06-29.

Automatic conversion script
Id: cif_fix_values 1715 2011-07-08 13:25:40Z adriana 
;
_cod_original_cell_volume 3705.1(17)
_cod_database_code 2204595
_cod_database_fobs_code 2204595

loop_
_symmetry_equiv_pos_as_xyz
'x, y, z'
'-x, -y, z'
'-x+1/2, y+1/2, -z'
'x+1/2, -y+1/2, -z'

loop_
_atom_site_label
_atom_site_fract_x
_atom_site_fract_y
_atom_site_fract_z
_atom_site_U_iso_or_equiv
_atom_site_adp_type
_atom_site_calc_flag
_atom_site_refinement_flags
_atom_site_occupancy
_atom_site_type_symbol
Cl1 0.91050(4) 0.448773(18) 0.52541(9) 0.02306(14) Uani d . 1 Cl
Cl2 0.08552(3) 0.440842(18) 1.02930(9) 0.02197(13) Uani d . 1 Cl
N1 0.89336(12) 0.46171(6) 0.0836(3) 0.0225(4) Uani d . 1 N
H1B 0.9084 0.4884 0.0514 0.034 Uiso calc R 1 H
H1C 0.9231 0.4428 0.0164 0.034 Uiso calc R 1 H
H1D 0.9025 0.4577 0.2079 0.034 Uiso calc R 1 H
N2 0.10306(12) 0.45370(7) 0.5858(3) 0.0230(4) Uani d . 1 N
H2B 0.0881 0.4804 0.5538 0.034 Uiso calc R 1 H
H2C 0.0939 0.4496 0.7102 0.034 Uiso calc R 1 H
H2D 0.0732 0.4348 0.5186 0.034 Uiso calc R 1 H
S1 0.88438(4) 0.36459(2) -0.04757(9) 0.02450(14) Uani d . 1 S
S2 0.64440(4) 0.46346(2) 0.32759(11) 0.02734(16) Uani d . 1 S
S3 0.35138(4) 0.45585(2) 0.82493(11) 0.02917(17) Uani d . 1 S
S4 0.10950(5) 0.35472(2) 0.47148(9) 0.02860(16) Uani d . 1 S
C1 0.87375(14) 0.32030(8) 0.4552(4) 0.0222(5) Uani d . 1 C
H1A 0.8736 0.3475 0.5115 0.027 Uiso calc R 1 H
C2 0.84365(16) 0.28587(9) 0.5544(4) 0.0270(5) Uani d . 1 C
H2A 0.8236 0.2897 0.6780 0.032 Uiso calc R 1 H
C3 0.84272(17) 0.24640(9) 0.4744(4) 0.0306(6) Uani d . 1 C
H3A 0.8215 0.2230 0.5416 0.037 Uiso calc R 1 H
C4 0.8730(2) 0.24100(9) 0.2947(4) 0.0337(7) Uani d . 1 C
H4A 0.8724 0.2137 0.2390 0.040 Uiso calc R 1 H
C5 0.90426(18) 0.27505(8) 0.1954(4) 0.0283(6) Uani d . 1 C
H5A 0.9258 0.2709 0.0733 0.034 Uiso calc R 1 H
C6 0.90402(15) 0.31544(8) 0.2752(4) 0.0199(5) Uani d . 1 C
C7 0.93728(16) 0.35285(8) 0.1707(4) 0.0234(5) Uani d . 1 C
H7A 0.9955 0.3476 0.1426 0.028 Uiso calc R 1 H
H7B 0.9343 0.3780 0.2528 0.028 Uiso calc R 1 H
C8 0.67372(15) 0.36401(8) 0.5734(3) 0.0204(5) Uani d . 1 C
H8A 0.7233 0.3624 0.5048 0.025 Uiso calc R 1 H
C9 0.63650(17) 0.32728(9) 0.6322(4) 0.0250(5) Uani d . 1 C
H9A 0.6601 0.3007 0.6032 0.030 Uiso calc R 1 H
C10 0.56450(17) 0.32921(9) 0.7340(4) 0.0300(6) Uani d . 1 C
H10A 0.5390 0.3040 0.7761 0.036 Uiso calc R 1 H
C11 0.53010(16) 0.36805(10) 0.7736(4) 0.0272(6) Uani d . 1 C
H11A 0.4806 0.3694 0.8424 0.033 Uiso calc R 1 H
C12 0.56711(15) 0.40491(9) 0.7139(4) 0.0237(5) Uani d . 1 C
H12A 0.5428 0.4314 0.7417 0.028 Uiso calc R 1 H
C13 0.64002(15) 0.40338(8) 0.6128(3) 0.0192(5) Uani d . 1 C
C14 0.68167(15) 0.44312(8) 0.5504(4) 0.0249(5) Uani d . 1 C
H14A 0.7409 0.4376 0.5394 0.030 Uiso calc R 1 H
H14B 0.6740 0.4651 0.6476 0.030 Uiso calc R 1 H
C15 0.78168(15) 0.37539(8) 0.0342(4) 0.0210(5) Uani d . 1 C
H15A 0.7448 0.3755 -0.0755 0.025 Uiso calc R 1 H
H15B 0.7645 0.3518 0.1165 0.025 Uiso calc R 1 H
C16 0.67683(15) 0.42253(8) 0.1673(4) 0.0233(5) Uani d . 1 C
H16A 0.6541 0.3953 0.2112 0.028 Uiso calc R 1 H
H16B 0.6525 0.4285 0.0433 0.028 Uiso calc R 1 H
C17 0.76945(15) 0.41703(8) 0.1412(4) 0.0190(5) Uani d . 1 C
H17A 0.7954 0.4143 0.2674 0.023 Uiso calc R 1 H
C18 0.80510(14) 0.45564(8) 0.0428(4) 0.0221(5) Uani d . 1 C
H18A 0.7976 0.4525 -0.0940 0.027 Uiso calc R 1 H
H18B 0.7748 0.4811 0.0829 0.027 Uiso calc R 1 H
C19 0.43584(15) 0.40176(8) 1.2149(4) 0.0225(5) Uani d . 1 C
H19A 0.4564 0.4292 1.2411 0.027 Uiso calc R 1 H
C20 0.47821(16) 0.36663(10) 1.2771(4) 0.0293(6) Uani d . 1 C
H20A 0.5269 0.3701 1.3475 0.035 Uiso calc R 1 H
C21 0.44989(17) 0.32639(10) 1.2371(4) 0.0295(6) Uani d . 1 C
H21A 0.4794 0.3023 1.2786 0.035 Uiso calc R 1 H
C22 0.37838(18) 0.32148(9) 1.1365(4) 0.0272(6) Uani d . 1 C
H22A 0.3586 0.2939 1.1089 0.033 Uiso calc R 1 H
C23 0.33533(15) 0.35683(8) 1.0756(3) 0.0201(5) Uani d . 1 C
H23A 0.2862 0.3532 1.0069 0.024 Uiso calc R 1 H
C24 0.36342(15) 0.39745(8) 1.1142(3) 0.0188(5) Uani d . 1 C
C25 0.31687(16) 0.43547(8) 1.0507(4) 0.0251(5) Uani d . 1 C
H25A 0.3224 0.4580 1.1460 0.030 Uiso calc R 1 H
H25B 0.2583 0.4281 1.0414 0.030 Uiso calc R 1 H
C26 0.13763(15) 0.31087(8) 0.9772(4) 0.0233(5) Uani d . 1 C
H26A 0.1325 0.3376 1.0369 0.028 Uiso calc R 1 H
C27 0.17436(16) 0.27758(9) 1.0724(4) 0.0269(6) Uani d . 1 C
H27A 0.1932 0.2814 1.1970 0.032 Uiso calc R 1 H
C28 0.18329(18) 0.23893(9) 0.9853(4) 0.0291(6) Uani d . 1 C
H28A 0.2095 0.2163 1.0486 0.035 Uiso calc R 1 H
C29 0.1538(2) 0.23324(9) 0.8039(4) 0.0352(7) Uani d . 1 C
H29A 0.1595 0.2066 0.7441 0.042 Uiso calc R 1 H
C30 0.11637(18) 0.26619(8) 0.7111(4) 0.0291(6) Uani d . 1 C
H30A 0.0959 0.2619 0.5881 0.035 Uiso calc R 1 H
C31 0.10829(15) 0.30573(8) 0.7961(4) 0.0220(5) Uani d . 1 C
C32 0.06632(15) 0.34166(8) 0.6998(4) 0.0240(5) Uani d . 1 C
H32A 0.0693 0.3670 0.7811 0.029 Uiso calc R 1 H
H32B 0.0080 0.3344 0.6836 0.029 Uiso calc R 1 H
C33 0.31999(15) 0.41423(9) 0.6660(4) 0.0245(5) Uani d . 1 C
H33A 0.3441 0.4200 0.5416 0.029 Uiso calc R 1 H
H33B 0.3432 0.3872 0.7112 0.029 Uiso calc R 1 H
C34 0.21346(16) 0.36724(8) 0.5329(4) 0.0257(5) Uani d . 1 C
H34A 0.2354 0.3436 0.6086 0.031 Uiso calc R 1 H
H34B 0.2458 0.3685 0.4160 0.031 Uiso calc R 1 H
C35 0.22768(15) 0.40845(8) 0.6414(3) 0.0187(5) Uani d . 1 C
H35A 0.2023 0.4056 0.7681 0.022 Uiso calc R 1 H
C36 0.19134(15) 0.44757(8) 0.5449(4) 0.0241(5) Uani d . 1 C
H36A 0.2217 0.4730 0.5863 0.029 Uiso calc R 1 H
H36B 0.1987 0.4448 0.4080 0.029 Uiso calc R 1 H

loop_
_atom_site_aniso_label
_atom_site_aniso_U_11
_atom_site_aniso_U_22
_atom_site_aniso_U_33
_atom_site_aniso_U_12
_atom_site_aniso_U_13
_atom_site_aniso_U_23
Cl1 0.0204(3) 0.0199(3) 0.0289(3) -0.0006(2) -0.0028(2) -0.0028(2)
Cl2 0.0196(3) 0.0176(3) 0.0287(3) -0.0001(2) 0.0035(2) -0.0018(2)
N1 0.0193(10) 0.0168(10) 0.0314(11) -0.0022(8) 0.0037(9) 0.0044(9)
N2 0.0189(10) 0.0197(10) 0.0303(11) 0.0016(8) -0.0014(9) 0.0032(9)
S1 0.0349(3) 0.0227(3) 0.0160(3) -0.0001(2) 0.0046(3) -0.0024(2)
S2 0.0215(3) 0.0225(3) 0.0380(4) 0.0023(2) 0.0050(3) 0.0065(3)
S3 0.0223(3) 0.0232(3) 0.0419(4) -0.0007(3) -0.0021(3) 0.0107(3)
S4 0.0414(4) 0.0253(3) 0.0191(3) 0.0055(3) -0.0088(3) -0.0041(2)
C1 0.0178(11) 0.0242(12) 0.0247(13) 0.0034(9) -0.0040(10) -0.0065(10)
C2 0.0248(13) 0.0380(14) 0.0183(12) 0.0035(11) -0.0030(11) 0.0000(11)
C3 0.0337(14) 0.0296(13) 0.0286(15) -0.0003(11) -0.0066(12) 0.0099(12)
C4 0.0531(19) 0.0189(12) 0.0290(14) 0.0045(12) -0.0025(14) -0.0038(11)
C5 0.0396(15) 0.0225(12) 0.0229(12) 0.0072(11) 0.0021(12) -0.0043(10)
C6 0.0163(10) 0.0210(11) 0.0224(12) 0.0047(9) -0.0024(9) -0.0004(9)
C7 0.0211(12) 0.0253(12) 0.0238(12) 0.0005(10) -0.0002(10) 0.0003(10)
C8 0.0180(11) 0.0293(13) 0.0139(10) 0.0030(10) -0.0019(9) -0.0008(10)
C9 0.0272(13) 0.0288(13) 0.0191(12) 0.0046(11) -0.0061(10) 0.0014(10)
C10 0.0295(14) 0.0345(15) 0.0261(14) -0.0053(11) -0.0040(11) 0.0126(12)
C11 0.0187(12) 0.0463(16) 0.0166(12) 0.0001(11) 0.0014(10) 0.0057(11)
C12 0.0195(12) 0.0342(14) 0.0173(12) 0.0043(10) -0.0022(10) -0.0044(10)
C13 0.0159(11) 0.0255(12) 0.0161(11) 0.0009(9) -0.0032(9) -0.0055(9)
C14 0.0215(11) 0.0267(13) 0.0265(13) -0.0021(10) 0.0015(11) -0.0088(11)
C15 0.0229(11) 0.0220(11) 0.0180(11) -0.0045(9) -0.0035(10) 0.0014(10)
C16 0.0200(11) 0.0280(13) 0.0218(12) -0.0034(10) -0.0015(10) 0.0033(10)
C17 0.0192(11) 0.0211(12) 0.0167(11) -0.0011(9) -0.0036(9) 0.0021(9)
C18 0.0207(11) 0.0182(11) 0.0273(13) -0.0020(9) -0.0009(10) 0.0025(10)
C19 0.0197(11) 0.0268(13) 0.0211(12) -0.0065(10) -0.0016(10) -0.0039(10)
C20 0.0172(11) 0.0490(17) 0.0216(13) -0.0025(12) -0.0018(10) 0.0074(12)
C21 0.0278(13) 0.0371(15) 0.0236(14) 0.0062(12) 0.0030(11) 0.0128(12)
C22 0.0342(14) 0.0257(13) 0.0216(12) -0.0002(11) 0.0049(11) 0.0039(10)
C23 0.0200(11) 0.0265(12) 0.0138(10) -0.0051(9) -0.0016(9) -0.0005(9)
C24 0.0177(11) 0.0266(12) 0.0120(10) -0.0012(9) 0.0037(9) -0.0013(9)
C25 0.0213(11) 0.0244(12) 0.0296(14) 0.0057(10) -0.0004(11) -0.0039(11)
C26 0.0181(11) 0.0282(12) 0.0237(13) -0.0021(9) 0.0022(10) -0.0078(10)
C27 0.0264(13) 0.0356(14) 0.0187(12) -0.0035(11) -0.0008(10) -0.0033(11)
C28 0.0382(14) 0.0257(13) 0.0233(13) -0.0010(11) 0.0052(12) 0.0045(11)
C29 0.0579(19) 0.0206(13) 0.0271(14) -0.0027(13) 0.0045(14) -0.0039(11)
C30 0.0430(16) 0.0233(13) 0.0209(12) -0.0031(12) -0.0049(12) -0.0043(10)
C31 0.0181(11) 0.0217(12) 0.0262(13) -0.0043(9) 0.0028(10) -0.0025(10)
C32 0.0195(12) 0.0260(13) 0.0265(13) 0.0001(10) -0.0003(10) -0.0069(11)
C33 0.0208(12) 0.0303(13) 0.0223(13) 0.0049(10) 0.0036(10) 0.0090(11)
C34 0.0307(13) 0.0248(12) 0.0215(12) 0.0097(10) 0.0073(11) 0.0023(11)
C35 0.0192(11) 0.0212(11) 0.0157(11) 0.0063(9) 0.0042(9) 0.0040(9)
C36 0.0207(11) 0.0245(12) 0.0271(13) 0.0042(9) 0.0040(11) 0.0055(11)

loop_
_atom_type_symbol
_atom_type_description
_atom_type_scat_dispersion_real
_atom_type_scat_dispersion_imag
_atom_type_scat_source
C C 0.0033 0.0016 'International Tables Vol C Tables 4.2.6.8 and 6.1.1.4'
H H 0.0000 0.0000 'International Tables Vol C Tables 4.2.6.8 and 6.1.1.4'
N N 0.0061 0.0033 'International Tables Vol C Tables 4.2.6.8 and 6.1.1.4'
S S 0.1246 0.1234 'International Tables Vol C Tables 4.2.6.8 and 6.1.1.4'
Cl Cl 0.1484 0.1585 'International Tables Vol C Tables 4.2.6.8 and 6.1.1.4'

loop_
_geom_angle_atom_site_label_1
_geom_angle_atom_site_label_2
_geom_angle_atom_site_label_3
_geom_angle
C18 N1 H1B 109.5
C18 N1 H1C 109.5
H1B N1 H1C 109.5
C18 N1 H1D 109.5
H1B N1 H1D 109.5
H1C N1 H1D 109.5
C36 N2 H2B 109.5
C36 N2 H2C 109.5
H2B N2 H2C 109.5
C36 N2 H2D 109.5
H2B N2 H2D 109.5
H2C N2 H2D 109.5
C15 S1 C7 101.81(12)
C16 S2 C14 101.64(12)
C33 S3 C25 102.05(12)
C34 S4 C32 101.47(12)
C6 C1 C2 120.8(2)
C6 C1 H1A 119.6
C2 C1 H1A 119.6
C3 C2 C1 120.3(3)
C3 C2 H2A 119.9
C1 C2 H2A 119.9
C2 C3 C4 119.6(3)
C2 C3 H3A 120.2
C4 C3 H3A 120.2
C3 C4 C5 120.6(3)
C3 C4 H4A 119.7
C5 C4 H4A 119.7
C4 C5 C6 120.0(3)
C4 C5 H5A 120.0
C6 C5 H5A 120.0
C1 C6 C5 118.7(2)
C1 C6 C7 120.3(2)
C5 C6 C7 121.1(2)
C6 C7 S1 114.41(18)
C6 C7 H7A 108.7
S1 C7 H7A 108.7
C6 C7 H7B 108.7
S1 C7 H7B 108.7
H7A C7 H7B 107.6
C9 C8 C13 121.1(2)
C9 C8 H8A 119.4
C13 C8 H8A 119.4
C8 C9 C10 120.0(3)
C8 C9 H9A 120.0
C10 C9 H9A 120.0
C11 C10 C9 119.6(3)
C11 C10 H10A 120.2
C9 C10 H10A 120.2
C12 C11 C10 120.5(2)
C12 C11 H11A 119.7
C10 C11 H11A 119.7
C11 C12 C13 120.4(3)
C11 C12 H12A 119.8
C13 C12 H12A 119.8
C8 C13 C12 118.4(2)
C8 C13 C14 120.6(2)
C12 C13 C14 121.0(2)
C13 C14 S2 113.79(18)
C13 C14 H14A 108.8
S2 C14 H14A 108.8
C13 C14 H14B 108.8
S2 C14 H14B 108.8
H14A C14 H14B 107.7
C17 C15 S1 116.28(17)
C17 C15 H15A 108.2
S1 C15 H15A 108.2
C17 C15 H15B 108.2
S1 C15 H15B 108.2
H15A C15 H15B 107.4
C17 C16 S2 116.57(18)
C17 C16 H16A 108.2
S2 C16 H16A 108.2
C17 C16 H16B 108.2
S2 C16 H16B 108.2
H16A C16 H16B 107.3
C18 C17 C15 114.0(2)
C18 C17 C16 110.1(2)
C15 C17 C16 106.6(2)
C18 C17 H17A 108.7
C15 C17 H17A 108.7
C16 C17 H17A 108.7
N1 C18 C17 112.7(2)
N1 C18 H18A 109.1
C17 C18 H18A 109.1
N1 C18 H18B 109.1
C17 C18 H18B 109.1
H18A C18 H18B 107.8
C20 C19 C24 121.0(2)
C20 C19 H19A 119.5
C24 C19 H19A 119.5
C21 C20 C19 120.2(3)
C21 C20 H20A 119.9
C19 C20 H20A 119.9
C22 C21 C20 119.6(3)
C22 C21 H21A 120.2
C20 C21 H21A 120.2
C21 C22 C23 120.1(3)
C21 C22 H22A 119.9
C23 C22 H22A 119.9
C22 C23 C24 120.8(2)
C22 C23 H23A 119.6
C24 C23 H23A 119.6
C23 C24 C19 118.3(2)
C23 C24 C25 120.9(2)
C19 C24 C25 120.8(2)
C24 C25 S3 113.18(18)
C24 C25 H25A 108.9
S3 C25 H25A 108.9
C24 C25 H25B 108.9
S3 C25 H25B 108.9
H25A C25 H25B 107.8
C31 C26 C27 121.1(2)
C31 C26 H26A 119.4
C27 C26 H26A 119.4
C28 C27 C26 119.7(3)
C28 C27 H27A 120.1
C26 C27 H27A 120.1
C27 C28 C29 119.8(3)
C27 C28 H28A 120.1
C29 C28 H28A 120.1
C30 C29 C28 120.2(3)
C30 C29 H29A 119.9
C28 C29 H29A 119.9
C29 C30 C31 120.6(3)
C29 C30 H30A 119.7
C31 C30 H30A 119.7
C26 C31 C30 118.5(3)
C26 C31 C32 119.9(2)
C30 C31 C32 121.6(2)
C31 C32 S4 113.85(18)
C31 C32 H32A 108.8
S4 C32 H32A 108.8
C31 C32 H32B 108.8
S4 C32 H32B 108.8
H32A C32 H32B 107.7
C35 C33 S3 116.00(18)
C35 C33 H33A 108.3
S3 C33 H33A 108.3
C35 C33 H33B 108.3
S3 C33 H33B 108.3
H33A C33 H33B 107.4
C35 C34 S4 116.93(17)
C35 C34 H34A 108.1
S4 C34 H34A 108.1
C35 C34 H34B 108.1
S4 C34 H34B 108.1
H34A C34 H34B 107.3
C34 C35 C33 108.0(2)
C34 C35 C36 113.5(2)
C33 C35 C36 109.8(2)
C34 C35 H35A 108.5
C33 C35 H35A 108.5
C36 C35 H35A 108.5
N2 C36 C35 113.2(2)
N2 C36 H36A 108.9
C35 C36 H36A 108.9
N2 C36 H36B 108.9
C35 C36 H36B 108.9
H36A C36 H36B 107.8

loop_
_geom_bond_atom_site_label_1
_geom_bond_atom_site_label_2
_geom_bond_distance
N1 C18 1.488(3)
N1 H1B 0.9100
N1 H1C 0.9100
N1 H1D 0.9100
N2 C36 1.489(3)
N2 H2B 0.9100
N2 H2C 0.9100
N2 H2D 0.9100
S1 C15 1.815(3)
S1 C7 1.822(3)
S2 C16 1.809(3)
S2 C14 1.822(3)
S3 C33 1.813(3)
S3 C25 1.827(3)
S4 C34 1.804(3)
S4 C32 1.826(3)
C1 C6 1.387(4)
C1 C2 1.390(4)
C1 H1A 0.9500
C2 C3 1.373(4)
C2 H2A 0.9500
C3 C4 1.387(4)
C3 H3A 0.9500
C4 C5 1.387(4)
C4 H4A 0.9500
C5 C6 1.399(3)
C5 H5A 0.9500
C6 C7 1.502(3)
C7 H7A 0.9900
C7 H7B 0.9900
C8 C9 1.378(4)
C8 C13 1.391(3)
C8 H8A 0.9500
C9 C10 1.388(4)
C9 H9A 0.9500
C10 C11 1.381(4)
C10 H10A 0.9500
C11 C12 1.382(4)
C11 H11A 0.9500
C12 C13 1.397(3)
C12 H12A 0.9500
C13 C14 1.499(4)
C14 H14A 0.9900
C14 H14B 0.9900
C15 C17 1.536(3)
C15 H15A 0.9900
C15 H15B 0.9900
C16 C17 1.540(3)
C16 H16A 0.9900
C16 H16B 0.9900
C17 C18 1.526(3)
C17 H17A 1.0000
C18 H18A 0.9900
C18 H18B 0.9900
C19 C20 1.384(4)
C19 C24 1.395(3)
C19 H19A 0.9500
C20 C21 1.385(4)
C20 H20A 0.9500
C21 C22 1.384(4)
C21 H21A 0.9500
C22 C23 1.392(4)
C22 H22A 0.9500
C23 C24 1.393(3)
C23 H23A 0.9500
C24 C25 1.495(3)
C25 H25A 0.9900
C25 H25B 0.9900
C26 C31 1.390(4)
C26 C27 1.391(4)
C26 H26A 0.9500
C27 C28 1.380(4)
C27 H27A 0.9500
C28 C29 1.394(4)
C28 H28A 0.9500
C29 C30 1.379(4)
C29 H29A 0.9500
C30 C31 1.397(4)
C30 H30A 0.9500
C31 C32 1.496(4)
C32 H32A 0.9900
C32 H32B 0.9900
C33 C35 1.535(3)
C33 H33A 0.9900
C33 H33B 0.9900
C34 C35 1.535(4)
C34 H34A 0.9900
C34 H34B 0.9900
C35 C36 1.536(3)
C35 H35A 1.0000
C36 H36A 0.9900
C36 H36B 0.9900

loop_
_geom_hbond_atom_site_label_D
_geom_hbond_atom_site_label_H
_geom_hbond_atom_site_label_A
_geom_hbond_site_symmetry_A
_geom_hbond_distance_DH
_geom_hbond_distance_HA
_geom_hbond_distance_DA
_geom_hbond_angle_DHA
N1 H1B Cl2 2_664 0.91 2.24 3.126(2) 163
N1 H1C S1 . 0.91 2.59 3.216(2) 126
N1 H1C Cl2 1_654 0.91 2.66 3.242(2) 122
N1 H1D Cl1 . 0.91 2.29 3.195(3) 174
N2 H2B Cl1 2_665 0.91 2.25 3.123(2) 161
N2 H2C Cl2 . 0.91 2.30 3.207(3) 174
N2 H2D S4 . 0.91 2.62 3.238(2) 126
N2 H2D Cl1 1_455 0.91 2.70 3.190(2) 114

loop_
_geom_torsion_atom_site_label_1
_geom_torsion_atom_site_label_2
_geom_torsion_atom_site_label_3
_geom_torsion_atom_site_label_4
_geom_torsion
C6 C1 C2 C3 -0.6(4)
C1 C2 C3 C4 0.9(4)
C2 C3 C4 C5 0.1(4)
C3 C4 C5 C6 -1.2(5)
C2 C1 C6 C5 -0.5(4)
C2 C1 C6 C7 -179.3(2)
C4 C5 C6 C1 1.3(4)
C4 C5 C6 C7 -179.9(3)
C1 C6 C7 S1 -119.9(2)
C5 C6 C7 S1 61.3(3)
C15 S1 C7 C6 60.9(2)
C13 C8 C9 C10 -0.6(4)
C8 C9 C10 C11 0.8(4)
C9 C10 C11 C12 -0.5(4)
C10 C11 C12 C13 -0.1(4)
C9 C8 C13 C12 0.0(4)
C9 C8 C13 C14 179.2(2)
C11 C12 C13 C8 0.4(4)
C11 C12 C13 C14 -178.8(2)
C8 C13 C14 S2 94.9(3)
C12 C13 C14 S2 -86.0(3)
C16 S2 C14 C13 -66.4(2)
C7 S1 C15 C17 71.4(2)
C14 S2 C16 C17 -66.1(2)
S1 C15 C17 C18 49.4(3)
S1 C15 C17 C16 171.03(17)
S2 C16 C17 C18 -67.5(3)
S2 C16 C17 C15 168.42(17)
C15 C17 C18 N1 -84.8(3)
C16 C17 C18 N1 155.4(2)
C24 C19 C20 C21 1.2(4)
C19 C20 C21 C22 -0.8(4)
C20 C21 C22 C23 0.1(4)
C21 C22 C23 C24 0.2(4)
C22 C23 C24 C19 0.2(4)
C22 C23 C24 C25 -179.4(2)
C20 C19 C24 C23 -0.9(4)
C20 C19 C24 C25 178.7(2)
C23 C24 C25 S3 -93.7(3)
C19 C24 C25 S3 86.8(3)
C33 S3 C25 C24 68.4(2)
C31 C26 C27 C28 1.1(4)
C26 C27 C28 C29 -1.4(4)
C27 C28 C29 C30 0.5(5)
C28 C29 C30 C31 0.7(5)
C27 C26 C31 C30 0.1(4)
C27 C26 C31 C32 177.7(2)
C29 C30 C31 C26 -1.0(4)
C29 C30 C31 C32 -178.7(3)
C26 C31 C32 S4 126.3(2)
C30 C31 C32 S4 -56.1(3)
C34 S4 C32 C31 -59.1(2)
C25 S3 C33 C35 67.4(2)
C32 S4 C34 C35 -70.6(2)
S4 C34 C35 C33 -176.04(18)
S4 C34 C35 C36 -54.1(3)
S3 C33 C35 C34 -169.65(17)
S3 C33 C35 C36 66.1(3)
C34 C35 C36 N2 83.5(3)
C33 C35 C36 N2 -155.5(2)

loop_
_cod_related_entry_id
_cod_related_entry_database
_cod_related_entry_code
1 ChemSpider 30654767
